data_7242594
loop_
_publ_author_name
'Sasaki, Toshiyuki'
'Ranjan, Subham'
'Takamizawa, Satoshi'

_publ_section_title
;
 A photoluminescent organosuperelastic crystal of 7-amino-4-methylcoumarin
;
_journal_issue 34
_journal_name_full CrystEngComm
_journal_page_first 5801
_journal_page_last 5804
_journal_paper_doi 10.1039/D1CE00359C
_journal_volume 23
_journal_year 2021
_chemical_formula_sum 'C10 H9 N O2'
_chemical_formula_weight 175.18
_chemical_name_systematic 7-Amino-4-methylcoumarin
_space_group_crystal_system triclinic
_space_group_IT_number 2
_space_group_name_Hall '-P 1'
_space_group_name_H-M_alt 'P -1'
_atom_sites_solution_hydrogens geom
_audit_creation_method SHELXL-2018/3
_audit_update_record
;
2021-03-10 deposited with the CCDC.	2021-04-05 downloaded from the CCDC.
;
_cell_angle_alpha 71.817(6)
_cell_angle_beta 84.968(8)
_cell_angle_gamma 70.026(8)
_cell_formula_units_Z 2
_cell_length_a 6.9349(19)
_cell_length_b 7.1467(15)
_cell_length_c 9.558(2)
_cell_measurement_reflns_used 620
_cell_measurement_temperature 296
_cell_measurement_theta_max 21.245
_cell_measurement_theta_min 2.2435
_cell_volume 422.89(17)
_computing_cell_refinement 'APEX3 v2019.11 (Bruker AXS)'
_computing_data_collection 'Bruker Instrument Service V6.2.14 (Bruker AXS Inc., 2016)'
_computing_data_reduction 'SAINT V8.40B (Bruker AXS Inc., 2013)'
_computing_structure_refinement 'SHELXL-2018/3 (Sheldrick, 2018)'
_computing_structure_solution 'SHELXT 2014/5 (Sheldrick, 2014)'
_diffrn_ambient_temperature 296
_diffrn_measured_fraction_theta_full 0.977
_diffrn_measured_fraction_theta_max 0.977
_diffrn_measurement_device_type 'Bruker D8 goniometer'
_diffrn_measurement_method 'phi and omega scans'
_diffrn_radiation_type MoK\a
_diffrn_radiation_wavelength 0.71073
_diffrn_reflns_av_R_equivalents 0.0610
_diffrn_reflns_av_unetI/netI 0.0614
_diffrn_reflns_Laue_measured_fraction_full 0.977
_diffrn_reflns_Laue_measured_fraction_max 0.977
_diffrn_reflns_limit_h_max 8
_diffrn_reflns_limit_h_min -8
_diffrn_reflns_limit_k_max 8
_diffrn_reflns_limit_k_min -8
_diffrn_reflns_limit_l_max 11
_diffrn_reflns_limit_l_min -11
_diffrn_reflns_number 5217
_diffrn_reflns_point_group_measured_fraction_full 0.977
_diffrn_reflns_point_group_measured_fraction_max 0.977
_diffrn_reflns_theta_full 25.019
_diffrn_reflns_theta_max 25.019
_diffrn_reflns_theta_min 2.243
_diffrn_source 'micro focus sealed tube'
_exptl_absorpt_coefficient_mu 0.097
_exptl_absorpt_correction_T_max 0.7455
_exptl_absorpt_correction_T_min 0.6046
_exptl_absorpt_correction_type multi-scan
_exptl_absorpt_process_details
;
 SADABS 2016/2: Krause, L., Herbst-Irmer, R., Sheldrick G.M. & Stalke D.,
 J. Appl. Cryst. 48 (2015) 3-10
;
_exptl_crystal_colour yellow
_exptl_crystal_density_diffrn 1.376
_exptl_crystal_description platelet
_exptl_crystal_F_000 184
_exptl_crystal_recrystallization_method 'Re-crystallisation from solvent: acetone'
_exptl_crystal_size_max 0.245
_exptl_crystal_size_mid 0.124
_exptl_crystal_size_min 0.099
_refine_diff_density_max 1.328
_refine_diff_density_min -0.538
_refine_diff_density_rms 0.268
_refine_ls_extinction_method none
_refine_ls_goodness_of_fit_ref 1.653
_refine_ls_hydrogen_treatment constr
_refine_ls_matrix_type full
_refine_ls_number_parameters 119
_refine_ls_number_reflns 1468
_refine_ls_number_restraints 0
_refine_ls_restrained_S_all 1.653
_refine_ls_R_factor_all 0.2083
_refine_ls_R_factor_gt 0.1819
_refine_ls_shift/su_max 0.000
_refine_ls_shift/su_mean 0.000
_refine_ls_structure_factor_coef Fsqd
_refine_ls_weighting_details 'w=1/[\s^2^(Fo^2^)+(0.2000P)^2^] where P=(Fo^2^+2Fc^2^)/3'
_refine_ls_weighting_scheme calc
_refine_ls_wR_factor_gt 0.4492
_refine_ls_wR_factor_ref 0.4751
_reflns_Friedel_coverage 0.000
_reflns_number_gt 862
_reflns_number_total 1468
_reflns_threshold_expression 'I > 2\s(I)'
_cod_data_source_file d1ce00359c5.cif
_cod_data_source_block Mother
_cod_depositor_comments 'Adding full bibliography for 7242594--7242595.cif.'
_cod_original_cell_volume 422.89(18)
_cod_database_code 7242594
_shelx_shelxl_version_number 2018/3
_shelx_space_group_comment
;
The symmetry employed for this shelxl refinement is uniquely defined
by the following loop, which should always be used as a source of
symmetry information in preference to the above space-group names.
They are only intended as comments.
;
_shelx_estimated_absorpt_t_min 0.980
_shelx_estimated_absorpt_t_max 0.992

loop_
_space_group_symop_operation_xyz
'x, y, z'
'-x, -y, -z'

loop_
_atom_site_label
_atom_site_type_symbol
_atom_site_fract_x
_atom_site_fract_y
_atom_site_fract_z
_atom_site_U_iso_or_equiv
_atom_site_adp_type
_atom_site_occupancy
_atom_site_site_symmetry_order
_atom_site_calc_flag
_atom_site_refinement_flags_posn
_atom_site_refinement_flags_adp
_atom_site_refinement_flags_occupancy
_atom_site_disorder_assembly
_atom_site_disorder_group
O1 O 0.1448(6) 0.7230(6) 0.6587(4) 0.0536(14) Uani 1 1 d . . . . .
C3 C 0.3020(9) 0.2883(8) 0.7245(6) 0.0476(16) Uani 1 1 d . . . . .
C6 C 0.2038(9) 0.7009(9) 0.2845(6) 0.0475(16) Uani 1 1 d . . . . .
O2 O 0.1114(8) 0.6980(7) 0.8932(4) 0.0764(18) Uani 1 1 d . . . . .
C8 C 0.1956(8) 0.6355(8) 0.5455(5) 0.0418(15) Uani 1 1 d . . . . .
C4 C 0.3135(10) 0.3481(9) 0.4496(6) 0.0524(17) Uani 1 1 d . . . . .
H4 H 0.364491 0.205096 0.463086 0.063 Uiso 1 1 calc R U . . .
C2 C 0.2491(10) 0.3810(9) 0.8316(6) 0.0541(17) Uani 1 1 d . . . . .
H2 H 0.267610 0.296698 0.929074 0.065 Uiso 1 1 calc R U . . .
C9 C 0.2728(9) 0.4197(8) 0.5738(6) 0.0444(16) Uani 1 1 d . . . . .
C7 C 0.1608(9) 0.7733(8) 0.4069(6) 0.0481(16) Uani 1 1 d . . . . .
H7 H 0.108117 0.916023 0.394157 0.058 Uiso 1 1 calc R U . . .
C5 C 0.2807(10) 0.4817(9) 0.3100(6) 0.0546(18) Uani 1 1 d . . . . .
H5 H 0.308989 0.428589 0.230349 0.066 Uiso 1 1 calc R U . . .
N1 N 0.1718(9) 0.8353(9) 0.1450(5) 0.0667(18) Uani 1 1 d . . . . .
H1A H 0.124076 0.967827 0.131302 0.080 Uiso 1 1 calc R U . . .
H1B H 0.199277 0.787631 0.070748 0.080 Uiso 1 1 calc R U . . .
C1 C 0.1661(11) 0.6016(10) 0.8033(6) 0.0560(18) Uani 1 1 d . . . . .
C10 C 0.3877(12) 0.0559(9) 0.7605(7) 0.066(2) Uani 1 1 d . . . . .
H10A H 0.385321 -0.006338 0.865065 0.099 Uiso 1 1 calc R U . . .
H10B H 0.526570 0.016028 0.727773 0.099 Uiso 1 1 calc R U . . .
H10C H 0.306349 0.008825 0.711841 0.099 Uiso 1 1 calc R U . . .

loop_
_atom_site_aniso_label
_atom_site_aniso_U_11
_atom_site_aniso_U_22
_atom_site_aniso_U_33
_atom_site_aniso_U_23
_atom_site_aniso_U_13
_atom_site_aniso_U_12
O1 0.081(3) 0.044(2) 0.037(2) -0.0197(18) 0.0043(19) -0.017(2)
C3 0.060(4) 0.043(3) 0.042(3) -0.013(2) 0.000(2) -0.020(3)
C6 0.050(4) 0.053(3) 0.041(3) -0.019(2) 0.001(2) -0.015(3)
O2 0.127(5) 0.064(3) 0.046(3) -0.031(2) 0.012(2) -0.030(3)
C8 0.052(4) 0.041(3) 0.036(3) -0.021(2) 0.001(2) -0.012(2)
C4 0.068(4) 0.046(3) 0.046(3) -0.024(3) 0.003(3) -0.014(3)
C2 0.072(4) 0.049(4) 0.040(3) -0.009(3) 0.000(3) -0.023(3)
C9 0.050(4) 0.040(3) 0.043(3) -0.015(2) 0.001(2) -0.012(2)
C7 0.060(4) 0.041(3) 0.041(3) -0.014(2) 0.000(3) -0.012(3)
C5 0.066(4) 0.061(4) 0.044(3) -0.029(3) 0.001(3) -0.017(3)
N1 0.096(5) 0.068(4) 0.036(3) -0.020(2) -0.001(2) -0.024(3)
C1 0.079(5) 0.058(4) 0.039(3) -0.021(3) 0.004(3) -0.028(3)
C10 0.095(6) 0.045(4) 0.053(4) -0.011(3) -0.002(3) -0.019(3)

loop_
_atom_type_symbol
_atom_type_description
_atom_type_scat_dispersion_real
_atom_type_scat_dispersion_imag
_atom_type_scat_source
C C 0.0033 0.0016 'International Tables Vol C Tables 4.2.6.8 and 6.1.1.4'
H H 0.0000 0.0000 'International Tables Vol C Tables 4.2.6.8 and 6.1.1.4'
N N 0.0061 0.0033 'International Tables Vol C Tables 4.2.6.8 and 6.1.1.4'
O O 0.0106 0.0060 'International Tables Vol C Tables 4.2.6.8 and 6.1.1.4'

loop_
_geom_angle_atom_site_label_1
_geom_angle_atom_site_label_2
_geom_angle_atom_site_label_3
_geom_angle
_geom_angle_site_symmetry_1
_geom_angle_site_symmetry_3
_geom_angle_publ_flag
C1 O1 C8 121.5(4) . . ?
C2 C3 C9 118.0(5) . . ?
C2 C3 C10 121.1(5) . . ?
C9 C3 C10 120.9(5) . . ?
N1 C6 C7 121.3(5) . . ?
N1 C6 C5 121.0(5) . . ?
C7 C6 C5 117.6(5) . . ?
C7 C8 O1 115.6(5) . . ?
C7 C8 C9 123.4(5) . . ?
O1 C8 C9 121.0(5) . . ?
C5 C4 C9 122.0(5) . . ?
C5 C4 H4 119.0 . . ?
C9 C4 H4 119.0 . . ?
C3 C2 C1 123.4(5) . . ?
C3 C2 H2 118.3 . . ?
C1 C2 H2 118.3 . . ?
C8 C9 C4 116.0(5) . . ?
C8 C9 C3 118.9(5) . . ?
C4 C9 C3 125.2(5) . . ?
C8 C7 C6 120.2(5) . . ?
C8 C7 H7 119.9 . . ?
C6 C7 H7 119.9 . . ?
C4 C5 C6 120.8(5) . . ?
C4 C5 H5 119.6 . . ?
C6 C5 H5 119.6 . . ?
C6 N1 H1A 120.0 . . ?
C6 N1 H1B 120.0 . . ?
H1A N1 H1B 120.0 . . ?
O2 C1 O1 115.1(5) . . ?
O2 C1 C2 127.6(6) . . ?
O1 C1 C2 117.3(5) . . ?
C3 C10 H10A 109.5 . . ?
C3 C10 H10B 109.5 . . ?
H10A C10 H10B 109.5 . . ?
C3 C10 H10C 109.5 . . ?
H10A C10 H10C 109.5 . . ?
H10B C10 H10C 109.5 . . ?

loop_
_geom_bond_atom_site_label_1
_geom_bond_atom_site_label_2
_geom_bond_distance
_geom_bond_site_symmetry_2
_geom_bond_publ_flag
O1 C1 1.372(7) . ?
O1 C8 1.375(6) . ?
C3 C2 1.347(8) . ?
C3 C9 1.440(7) . ?
C3 C10 1.495(8) . ?
C6 N1 1.362(7) . ?
C6 C7 1.391(8) . ?
C6 C5 1.419(8) . ?
O2 C1 1.221(7) . ?
C8 C7 1.365(7) . ?
C8 C9 1.392(8) . ?
C4 C5 1.361(8) . ?
C4 C9 1.405(8) . ?
C4 H4 0.9300 . ?
C2 C1 1.426(9) . ?
C2 H2 0.9300 . ?
C7 H7 0.9300 . ?
C5 H5 0.9300 . ?
N1 H1A 0.8600 . ?
N1 H1B 0.8600 . ?
C10 H10A 0.9600 . ?
C10 H10B 0.9600 . ?
C10 H10C 0.9600 . ?
